data_2004460
loop_
_publ_author_name
'B. B. Nielsen'
'K. Frydenvang'
'I. K. Larsen'

_publ_section_title
;
 The Ribonucleotide Reductase R1 Inhibitor
 <i>N</i>-Acetyl-<i>N</i>,<i>O</i>-di(propylcarbamoyl)hydroxylamine, an
 Analogue of Caracemide
;
_journal_coeditor_code AB1290
_journal_issue 2
_journal_name_full 'Acta Crystallographica Section C'
_journal_page_first 387
_journal_page_last 390
_journal_paper_doi 10.1107/S0108270195012236
_journal_volume 52
_journal_year 1996
_chemical_formula_moiety 'C10 H19 N3 O4'
_chemical_formula_sum 'C10 H19 N3 O4'
_chemical_formula_weight 245.28
_chemical_melting_point .314E-305
_chemical_name_common N-acetyl-N,O-di(propylcarbamoyl)hydroxylamine
_chemical_name_systematic
;
N-[(propylamino)carbonyl]-N-{[(propylamino)carbonyl]oxy}-acetamide.
;
_space_group_IT_number 2
_symmetry_cell_setting triclinic
_symmetry_space_group_name_Hall '-P 1'
_symmetry_space_group_name_H-M 'P -1'
_cell_angle_alpha 85.07(1)
_cell_angle_beta 89.71(2)
_cell_angle_gamma 79.45(2)
_cell_formula_units_Z 4
_cell_length_a 4.944(2)
_cell_length_b 13.005(2)
_cell_length_c 20.234(3)
_cell_measurement_reflns_used 18
_cell_measurement_temperature 122(2)
_cell_measurement_theta_max 20.86
_cell_measurement_theta_min 16.97
_cell_volume 1274.2(6)
_computing_data_reduction 'DREADD (Blessing, 1987, 1989)'
_computing_molecular_graphics 'ORTEPII (Johnson, 1976)'
_computing_structure_refinement 'SHELXL93 (Sheldrick, 1993)'
_computing_structure_solution 'SHELXS86 (Sheldrick, 1990)'
_diffrn_ambient_temperature 122(2)
_diffrn_measurement_device 'Enraf-Nonius CAD-4'
_diffrn_measurement_method \w/2\q
_diffrn_radiation_monochromator graphite
_diffrn_radiation_source 'fine-focus sealed tube'
_diffrn_radiation_type MoK\a
_diffrn_radiation_wavelength 0.71073
_diffrn_reflns_av_R_equivalents 0.0336
_diffrn_reflns_av_sigmaI/netI 0.0452
_diffrn_reflns_limit_h_max 6
_diffrn_reflns_limit_h_min -6
_diffrn_reflns_limit_k_max 18
_diffrn_reflns_limit_k_min -18
_diffrn_reflns_limit_l_max 28
_diffrn_reflns_limit_l_min 0
_diffrn_reflns_number 5882
_diffrn_reflns_theta_max 29.96
_diffrn_reflns_theta_min 1.60
_diffrn_standards_decay_% -0.1
_diffrn_standards_interval_count 600
_diffrn_standards_interval_time 166
_diffrn_standards_number 3
_exptl_absorpt_coefficient_mu 0.099
_exptl_absorpt_correction_type none
_exptl_crystal_colour colourless
_exptl_crystal_density_diffrn 1.279
_exptl_crystal_description pinacoidal
_exptl_crystal_F_000 528
_exptl_crystal_size_max 0.40
_exptl_crystal_size_mid 0.25
_exptl_crystal_size_min 0.10
_refine_diff_density_max 1.917
_refine_diff_density_min -0.810
_refine_ls_extinction_method none
_refine_ls_goodness_of_fit_all 1.046
_refine_ls_goodness_of_fit_obs 1.017
_refine_ls_hydrogen_treatment refxyz
_refine_ls_matrix_type full
_refine_ls_number_parameters 325
_refine_ls_number_reflns 5342
_refine_ls_number_restraints 0
_refine_ls_restrained_S_all 1.049
_refine_ls_restrained_S_obs 1.017
_refine_ls_R_factor_all 0.0826
_refine_ls_R_factor_obs 0.0698
_refine_ls_shift/esd_max 0.130
_refine_ls_shift/esd_mean 0.003
_refine_ls_structure_factor_coef Fsqd
_refine_ls_weighting_scheme
;
calc w = 1/[\s^2^(F~o~^2^) + (0.0826P)^2^ + 2.5401P]
where P = (F~o~^2^ + 2F~c~^2^)/3
;
_refine_ls_wR_factor_all 0.1958
_refine_ls_wR_factor_obs 0.1755
_reflns_number_observed 4600
_reflns_number_total 5345
_reflns_observed_criterion >2sigma(I)
_cod_data_source_file ab1290.cif
_cod_data_source_block procar
_cod_database_code 2004460

loop_
_symmetry_equiv_pos_as_xyz
'x, y, z'
'-x, -y, -z'

loop_
_atom_site_aniso_label
_atom_site_aniso_U_11
_atom_site_aniso_U_22
_atom_site_aniso_U_33
_atom_site_aniso_U_12
_atom_site_aniso_U_13
_atom_site_aniso_U_23
C1A 0.0230(10) 0.0300(10) 0.0260(10) -0.0060(10) -0.0040(10) -0.0040(10)
C2A 0.0160(10) 0.0200(10) 0.0240(10) -0.0047(9) 0.0025(9) -0.0050(9)
O2A 0.0290(10) 0.0250(10) 0.0300(10) -0.0125(8) -0.0035(8) 0.0002(8)
N2A 0.0210(10) 0.0180(10) 0.0280(10) -0.0094(8) -0.0014(9) -0.0058(8)
O4A 0.0180(9) 0.0187(9) 0.0310(10) -0.0081(7) 0.0023(7) -0.0095(7)
C5A 0.0160(10) 0.0180(10) 0.0250(10) -0.0022(9) -0.0005(9) -0.0047(9)
O5A 0.0180(10) 0.0380(10) 0.0460(10) -0.0069(8) 0.0044(9) -0.0190(10)
N5A 0.0200(10) 0.0200(10) 0.0270(10) -0.0075(8) 0.0040(9) -0.0076(9)
C6A 0.0300(10) 0.0190(10) 0.031(2) -0.0060(10) 0.0030(10) -0.0090(10)
C7A 0.083(3) 0.049(2) 0.044(2) 0.000(2) 0.005(2) -0.012(2)
C8A 0.095(4) 0.048(2) 0.032(2) 0.010(2) -0.006(2) -0.008(2)
C3A 0.0190(10) 0.0190(10) 0.0270(10) -0.0020(9) 0.0000(10) -0.0060(10)
O3A 0.0280(10) 0.0193(9) 0.0350(10) -0.0069(8) -0.0030(8) 0.0010(8)
N4A 0.0250(10) 0.0200(10) 0.0250(10) -0.0097(9) -0.0040(9) -0.0012(9)
C9A 0.0210(10) 0.0250(10) 0.0280(10) -0.0060(10) -0.0030(10) -0.0030(10)
C10A 0.0250(10) 0.039(2) 0.024(2) 0.0000(10) -0.0040(10) -0.0020(10)
C11A 0.031(2) 0.059(2) 0.025(2) -0.001(2) -0.0070(10) -0.003(2)
C1B 0.0240(10) 0.0280(10) 0.0270(10) -0.0060(10) 0.0020(10) -0.0040(10)
C2B 0.0170(10) 0.0200(10) 0.0240(10) -0.0061(9) -0.0017(9) -0.0040(10)
O2B 0.0205(9) 0.0240(10) 0.0300(10) 0.0004(7) 0.0020(8) -0.0010(8)
N2B 0.0160(10) 0.0180(10) 0.0260(10) 0.0006(8) 0.0012(8) -0.0039(8)
O4B 0.0151(8) 0.0191(9) 0.0310(10) -0.0009(7) -0.0019(7) -0.0095(7)
C5B 0.0150(10) 0.0200(10) 0.0250(10) -0.0058(9) -0.0013(9) -0.0040(10)
O5B 0.0147(9) 0.0340(10) 0.0430(10) -0.0063(8) -0.0018(8) -0.0155(9)
N5B 0.0180(10) 0.0200(10) 0.0260(10) -0.0034(8) -0.0016(8) -0.0070(9)
C6B 0.032(2) 0.0170(10) 0.0270(10) -0.0030(10) -0.0020(10) -0.0070(10)
C7B 0.034(2) 0.034(2) 0.029(2) -0.0050(10) 0.0040(10) -0.0120(10)
C8B 0.061(2) 0.034(2) 0.033(2) -0.007(2) 0.002(2) -0.0040(10)
C3B 0.0200(10) 0.0190(10) 0.0240(10) -0.0055(9) -0.0022(9) -0.0041(9)
O3B 0.0270(10) 0.0196(9) 0.0350(10) -0.0032(8) 0.0004(8) -0.0001(8)
N4B 0.0210(10) 0.0230(10) 0.0220(10) -0.0011(9) 0.0007(8) -0.0018(9)
C9B 0.0210(10) 0.0250(10) 0.0260(10) -0.0060(10) 0.0020(10) -0.0030(10)
C10B 0.029(2) 0.042(2) 0.024(2) -0.0130(10) 0.0020(10) -0.0020(10)
C11B 0.036(2) 0.060(2) 0.025(2) -0.015(2) 0.0060(10) -0.003(2)

loop_
_atom_site_label
_atom_site_occupancy
_atom_site_fract_x
_atom_site_fract_y
_atom_site_fract_z
_atom_site_U_iso_or_equiv
_atom_site_thermal_displace_type
_atom_site_calc_flag
_atom_site_refinement_flags
_atom_site_type_symbol
C1A 1 0.0337(6) 0.6107(2) 0.0983(2) 0.0262(6) Uani d . C
H1A1 1 -0.029(3) 0.672(1) 0.1231(7) 0.039 Uiso calc R H
H1A2 1 0.220(1) 0.612(2) 0.0819(2) 0.039 Uiso calc R H
H1A3 1 0.035(4) 0.5464(9) 0.1275(6) 0.039 Uiso calc R H
C2A 1 -0.1581(5) 0.6127(2) 0.0405(1) 0.0198(5) Uani d . C
O2A 1 -0.2892(4) 0.5428(2) 0.0345(1) 0.0271(4) Uani d . O
N2A 1 -0.1723(5) 0.6963(2) -0.0064(1) 0.0213(5) Uani d . N
O4A 1 -0.0207(4) 0.7718(1) 0.0070(1) 0.0215(4) Uani d . O
C5A 1 -0.1761(5) 0.8507(2) 0.0425(1) 0.0194(5) Uani d . C
O5A 1 -0.4191(4) 0.8542(2) 0.0534(1) 0.0328(5) Uani d . O
N5A 1 -0.0119(5) 0.9135(2) 0.0602(1) 0.0215(5) Uani d . N
H5A 1 0.173(8) 0.895(3) 0.053(2) 0.026 Uiso d . H
C6A 1 -0.1136(6) 1.0034(2) 0.0984(2) 0.0260(6) Uani d . C
H6A1 1 -0.2893(6) 1.0422(2) 0.0785(2) 0.031 Uiso calc R H
H6A2 1 0.0206(6) 1.0515(2) 0.0954(2) 0.031 Uiso calc R H
C7A 1 -0.158(1) 0.9721(4) 0.1700(2) 0.060(1) Uani d . C
H7A1 1 -0.199(1) 1.0372(4) 0.1930(2) 0.072 Uiso calc R H
H7A2 1 -0.326(1) 0.9405(4) 0.1725(2) 0.072 Uiso calc R H
C8A 1 0.053(1) 0.9015(4) 0.2070(2) 0.061(1) Uani d . C
H8A1 1 -0.006(3) 0.890(2) 0.2529(5) 0.092 Uiso calc R H
H8A2 1 0.221(3) 0.932(1) 0.207(2) 0.092 Uiso calc R H
H8A3 1 0.090(6) 0.834(1) 0.187(1) 0.092 Uiso calc R H
C3A 1 -0.3404(5) 0.7241(2) -0.0660(1) 0.0214(5) Uani d . C
O3A 1 -0.3275(4) 0.8051(2) -0.0993(1) 0.0273(4) Uani d . O
N4A 1 -0.4908(5) 0.6527(2) -0.0797(1) 0.0227(5) Uani d . N
H4A 1 -0.493(7) 0.604(3) -0.054(2) 0.027 Uiso d . H
C9A 1 -0.6694(6) 0.6706(2) -0.1381(1) 0.0243(6) Uani d . C
H9A1 1 -0.7455(6) 0.7466(2) -0.1458(1) 0.029 Uiso calc R H
H9A2 1 -0.8255(6) 0.6334(2) -0.1297(1) 0.029 Uiso calc R H
C10A 1 -0.5213(6) 0.6335(3) -0.2000(2) 0.0303(6) Uani d . C
H10A 1 -0.4434(6) 0.5576(3) -0.1923(2) 0.036 Uiso calc R H
H10B 1 -0.3670(6) 0.6714(3) -0.2090(2) 0.036 Uiso calc R H
C11A 1 -0.7135(7) 0.6517(3) -0.2602(2) 0.0393(8) Uani d . C
H11A 1 -0.611(2) 0.627(2) -0.2992(3) 0.059 Uiso calc R H
H11B 1 -0.789(5) 0.7268(4) -0.2683(8) 0.059 Uiso calc R H
H11C 1 -0.864(3) 0.613(2) -0.2519(6) 0.059 Uiso calc R H
C1B 1 0.1462(6) 0.3943(2) 0.4004(2) 0.0259(6) Uani d . C
H1B1 1 0.141(4) 0.335(1) 0.3738(7) 0.039 Uiso calc R H
H1B2 1 0.334(1) 0.390(2) 0.4170(2) 0.039 Uiso calc R H
H1B3 1 0.089(3) 0.4605(8) 0.3729(6) 0.039 Uiso calc R H
C2B 1 -0.0458(5) 0.3895(2) 0.4582(1) 0.0199(5) Uani d . C
O2B 1 -0.2470(4) 0.4574(2) 0.4650(1) 0.0256(4) Uani d . O
N2B 1 0.0213(4) 0.3037(2) 0.5041(1) 0.0203(4) Uani d . N
O4B 1 0.2511(4) 0.2303(2) 0.4900(1) 0.0214(4) Uani d . O
C5B 1 0.1810(5) 0.1509(2) 0.4534(1) 0.0196(5) Uani d . C
O5B 1 -0.0558(4) 0.1482(2) 0.4400(1) 0.0298(5) Uani d . O
N5B 1 0.4096(5) 0.0887(2) 0.4385(1) 0.0213(5) Uani d . N
H5B 1 0.558(8) 0.105(3) 0.445(2) 0.026 Uiso d . H
C6B 1 0.4118(6) -0.0009(2) 0.3990(2) 0.0253(6) Uani d . C
H6B1 1 0.2248(6) -0.0180(2) 0.3982(2) 0.030 Uiso calc R H
H6B2 1 0.5376(6) -0.0629(2) 0.4202(2) 0.030 Uiso calc R H
C7B 1 0.5039(7) 0.0216(3) 0.3279(2) 0.0323(7) Uani d . C
H7B1 1 0.6924(7) 0.0371(3) 0.3289(2) 0.039 Uiso calc R H
H7B2 1 0.5104(7) -0.0420(3) 0.3040(2) 0.039 Uiso calc R H
C8B 1 0.3163(9) 0.1127(3) 0.2903(2) 0.0429(8) Uani d . C
H8B1 1 0.377(4) 0.120(2) 0.2442(4) 0.064 Uiso calc R H
H8B2 1 0.323(5) 0.1774(5) 0.3112(9) 0.064 Uiso calc R H
H8B3 1 0.127(1) 0.100(1) 0.291(1) 0.064 Uiso calc R H
C3B 1 -0.1216(5) 0.2740(2) 0.5632(1) 0.0206(5) Uani d . C
O3B 1 -0.0323(4) 0.1911(2) 0.5948(1) 0.0274(4) Uani d . O
N4B 1 -0.3415(5) 0.3445(2) 0.5776(1) 0.0221(5) Uani d . N
H4B 1 -0.396(7) 0.398(3) 0.549(2) 0.026 Uiso d . H
C9B 1 -0.5095(6) 0.3239(2) 0.6351(1) 0.0237(5) Uani d . C
H9B1 1 -0.5174(6) 0.2481(2) 0.6404(1) 0.028 Uiso calc R H
H9B2 1 -0.6993(6) 0.3631(2) 0.6270(1) 0.028 Uiso calc R H
C10B 1 -0.3996(7) 0.3551(3) 0.6989(2) 0.0311(6) Uani d . C
H10C 1 -0.3811(7) 0.4298(3) 0.6930(2) 0.037 Uiso calc R H
H10D 1 -0.2145(7) 0.3126(3) 0.7088(2) 0.037 Uiso calc R H
C11B 1 -0.5884(7) 0.3389(3) 0.7573(2) 0.0399(8) Uani d . C
H11D 1 -0.504(3) 0.355(2) 0.7981(3) 0.060 Uiso calc R H
H11E 1 -0.616(5) 0.2659(6) 0.7617(9) 0.060 Uiso calc R H
H11F 1 -0.766(2) 0.386(2) 0.7496(7) 0.060 Uiso calc R H

loop_
_atom_type_symbol
_atom_type_description
_atom_type_scat_dispersion_real
_atom_type_scat_dispersion_imag
_atom_type_scat_source
C C 0.0033 0.0016 'International Tables Vol C Tables 4.2.6.8 and 6.1.1.4'
H H 0.0000 0.0000 'International Tables Vol C Tables 4.2.6.8 and 6.1.1.4'
N N 0.0061 0.0033 'International Tables Vol C Tables 4.2.6.8 and 6.1.1.4'
O O 0.0106 0.0060 'International Tables Vol C Tables 4.2.6.8 and 6.1.1.4'

loop_
_geom_angle_atom_site_label_1
_geom_angle_atom_site_label_2
_geom_angle_atom_site_label_3
_geom_angle
_geom_angle_publ_flag
C2A C1A H1A1 109.5(2) ?
C2A C1A H1A2 109.5(2) ?
H1A1 C1A H1A2 109.5 ?
C2A C1A H1A3 109.5(2) ?
H1A1 C1A H1A3 109.5 ?
H1A2 C1A H1A3 109.5 ?
O2A C2A N2A 121.6(3) yes
O2A C2A C1A 122.3(3) yes
N2A C2A C1A 116.1(2) yes
C2A N2A O4A 116.1(2) yes
C2A N2A C3A 130.4(2) yes
O4A N2A C3A 113.3(2) yes
N2A O4A C5A 111.4(2) yes
O5A C5A N5A 129.2(3) yes
O5A C5A O4A 122.3(2) yes
N5A C5A O4A 108.5(2) yes
C5A N5A C6A 121.5(2) yes
C5A N5A H5A 118(2) ?
C6A N5A H5A 120(2) ?
N5A C6A C7A 113.1(3) yes
N5A C6A H6A1 109.0(2) ?
C7A C6A H6A1 109.0(2) ?
N5A C6A H6A2 109.0(2) ?
C7A C6A H6A2 109.0(2) ?
H6A1 C6A H6A2 107.8 ?
C8A C7A C6A 119.5(4) yes
C8A C7A H7A1 107.4(3) ?
C6A C7A H7A1 107.4(2) ?
C8A C7A H7A2 107.4(3) ?
C6A C7A H7A2 107.4(2) ?
H7A1 C7A H7A2 107.0 ?
C7A C8A H8A1 109.5(3) ?
C7A C8A H8A2 109.5(3) ?
H8A1 C8A H8A2 109.5 ?
C7A C8A H8A3 109.5(3) ?
H8A1 C8A H8A3 109.5 ?
H8A2 C8A H8A3 109.5 ?
O3A C3A N4A 126.5(3) yes
O3A C3A N2A 119.1(2) yes
N4A C3A N2A 114.4(2) yes
C3A N4A C9A 120.2(2) yes
C3A N4A H4A 119(3) ?
C9A N4A H4A 121(3) ?
N4A C9A C10A 112.8(2) yes
N4A C9A H9A1 109.0(2) ?
C10A C9A H9A1 109.0(2) ?
N4A C9A H9A2 109.0(2) ?
C10A C9A H9A2 109.0(2) ?
H9A1 C9A H9A2 107.8 ?
C9A C10A C11A 111.8(3) yes
C9A C10A H10A 109.3(2) ?
C11A C10A H10A 109.3(2) ?
C9A C10A H10B 109.3(2) ?
C11A C10A H10B 109.3(2) ?
H10A C10A H10B 107.9 ?
C10A C11A H11A 109.5(2) ?
C10A C11A H11B 109.5(2) ?
H11A C11A H11B 109.5 ?
C10A C11A H11C 109.5(2) ?
H11A C11A H11C 109.5 ?
H11B C11A H11C 109.5 ?
C2B C1B H1B1 109.5(2) ?
C2B C1B H1B2 109.5(2) ?
H1B1 C1B H1B2 109.5 ?
C2B C1B H1B3 109.5(2) ?
H1B1 C1B H1B3 109.5 ?
H1B2 C1B H1B3 109.5 ?
O2B C2B N2B 121.3(2) yes
O2B C2B C1B 122.6(3) yes
N2B C2B C1B 116.0(2) yes
C2B N2B O4B 116.0(2) yes
C2B N2B C3B 129.9(2) yes
O4B N2B C3B 113.9(2) yes
N2B O4B C5B 111.9(2) yes
O5B C5B N5B 130.2(3) yes
O5B C5B O4B 121.6(2) yes
N5B C5B O4B 108.2(2) yes
C5B N5B C6B 122.5(2) yes
C5B N5B H5B 121(3) ?
C6B N5B H5B 116(3) ?
N5B C6B C7B 112.0(2) yes
N5B C6B H6B1 109.2(2) ?
C7B C6B H6B1 109.2(2) ?
N5B C6B H6B2 109.2(2) ?
C7B C6B H6B2 109.2(2) ?
H6B1 C6B H6B2 107.9 ?
C8B C7B C6B 113.2(3) yes
C8B C7B H7B1 108.9(2) ?
C6B C7B H7B1 108.9(2) ?
C8B C7B H7B2 108.9(2) ?
C6B C7B H7B2 108.9(2) ?
H7B1 C7B H7B2 107.8 ?
C7B C8B H8B1 109.5(2) ?
C7B C8B H8B2 109.5(2) ?
H8B1 C8B H8B2 109.5 ?
C7B C8B H8B3 109.5(2) ?
H8B1 C8B H8B3 109.5 ?
H8B2 C8B H8B3 109.5 ?
O3B C3B N4B 126.8(3) yes
O3B C3B N2B 118.8(2) yes
N4B C3B N2B 114.4(2) yes
C3B N4B C9B 120.4(2) yes
C3B N4B H4B 118(2) ?
C9B N4B H4B 121(2) ?
N4B C9B C10B 112.9(2) yes
N4B C9B H9B1 109.0(2) ?
C10B C9B H9B1 109.0(2) ?
N4B C9B H9B2 109.0(2) ?
C10B C9B H9B2 109.0(2) ?
H9B1 C9B H9B2 107.8 ?
C9B C10B C11B 111.7(3) yes
C9B C10B H10C 109.3(2) ?
C11B C10B H10C 109.3(2) ?
C9B C10B H10D 109.3(2) ?
C11B C10B H10D 109.3(2) ?
H10C C10B H10D 107.9 ?
C10B C11B H11D 109.5(2) ?
C10B C11B H11E 109.5(2) ?
H11D C11B H11E 109.5 ?
C10B C11B H11F 109.5(2) ?
H11D C11B H11F 109.5 ?
H11E C11B H11F 109.5 ?

loop_
_geom_bond_atom_site_label_1
_geom_bond_atom_site_label_2
_geom_bond_distance
_geom_bond_publ_flag
C1A C2A 1.504(4) yes
C1A H1A1 0.98 ?
C1A H1A2 0.98 ?
C1A H1A3 0.98 ?
C2A O2A 1.224(3) yes
C2A N2A 1.373(4) yes
N2A O4A 1.384(3) yes
N2A C3A 1.450(4) yes
O4A C5A 1.411(3) yes
C5A O5A 1.214(3) yes
C5A N5A 1.324(3) yes
N5A C6A 1.467(3) yes
N5A H5A 0.92(4) yes
C6A C7A 1.496(5) yes
C6A H6A1 0.99 ?
C6A H6A2 0.99 ?
C7A C8A 1.428(6) yes
C7A H7A1 0.99 ?
C7A H7A2 0.99 ?
C8A H8A1 0.98 ?
C8A H8A2 0.98 ?
C8A H8A3 0.98 ?
C3A O3A 1.212(3) yes
C3A N4A 1.338(3) yes
N4A C9A 1.456(4) yes
N4A H4A 0.79(4) yes
C9A C10A 1.517(4) yes
C9A H9A1 0.99 ?
C9A H9A2 0.99 ?
C10A C11A 1.524(4) yes
C10A H10A 0.99 ?
C10A H10B 0.99 ?
C11A H11A 0.98 ?
C11A H11B 0.98 ?
C11A H11C 0.98 ?
C1B C2B 1.506(4) yes
C1B H1B1 0.98 ?
C1B H1B2 0.98 ?
C1B H1B3 0.98 ?
C2B O2B 1.220(3) yes
C2B N2B 1.382(3) yes
N2B O4B 1.389(3) yes
N2B C3B 1.445(4) yes
O4B C5B 1.414(3) yes
C5B O5B 1.210(3) yes
C5B N5B 1.314(3) yes
N5B C6B 1.467(3) yes
N5B H5B 0.81(4) yes
C6B C7B 1.527(4) yes
C6B H6B1 0.99 ?
C6B H6B2 0.99 ?
C7B C8B 1.514(5) yes
C7B H7B1 0.99 ?
C7B H7B2 0.99 ?
C8B H8B1 0.98 ?
C8B H8B2 0.98 ?
C8B H8B3 0.98 ?
C3B O3B 1.216(3) yes
C3B N4B 1.336(3) yes
N4B C9B 1.461(4) yes
N4B H4B 0.88(4) yes
C9B C10B 1.518(4) yes
C9B H9B1 0.99 ?
C9B H9B2 0.99 ?
C10B C11B 1.526(4) yes
C10B H10C 0.99 ?
C10B H10D 0.99 ?
C11B H11D 0.98 ?
C11B H11E 0.98 ?
C11B H11F 0.98 ?

loop_
_geom_torsion_atom_site_label_1
_geom_torsion_atom_site_label_2
_geom_torsion_atom_site_label_3
_geom_torsion_atom_site_label_4
_geom_torsion
_geom_torsion_publ_flag
C8A C7A C6A N5A 49.1(6) yes
C7A C6A N5A C5A 75.1(4) yes
C6A N5A C5A O4A -179.6(2) yes
N5A C5A O4A N2A 173.1(2) yes
C5A O4A N2A C3A 85.1(3) yes
O4A N2A C3A N4A -179.5(2) yes
N2A C3A N4A C9A 179.9(2) yes
C3A N4A C9A C10A 86.9(3) yes
N4A C9A C10A C11A 179.2(3) yes
O2A C2A N2A O4A 178.2(2) yes
O4A N2A C3A O3A 2.8(4) yes
O4A N2A C2A O2A 178.2(2) yes
N2A O4A C5A O5A -6.3(4) yes
C8B C7B C6B N5B -61.3(4) yes
C7B C6B N5B C5B 104.1(3) yes
C6B N5B C5B O4B -178.4(2) yes
N5B C5B O4B N2B 176.1(2) yes
C5B O4B N2B C3B 85.3(3) yes
O4B N2B C3B N4B 179.4(2) yes
N2B C3B N4B C9B 178.6(2) yes
C3B N4B C9B C10B 85.6(3) yes
N4B C9B C10B C11B 176.5(3) yes
O2B C2B N2B O4B 178.4(2) yes
O4B N2B C3B O3B 0.6(3) yes
O4B N2B C2B O2B 178.4(2) yes
N2B O4B C5B O5B -3.4(4) yes

loop_
_cod_related_entry_id
_cod_related_entry_database
_cod_related_entry_code
1 ChemSpider 15076839
